data_7115705
loop_
_publ_author_name
'Sascha Wiechmann'
'Tyll Freese'
'Martin H. H. Drafz'
'Eike G. Hubner'
'Jan C. Namyslo'
'Martin Nieger'
'Andreas Schmidt'

_publ_section_title
;
 Sydnone anions and abnormal N-heterocyclic carbenes of O-ethylsydnones.
 Characterizations, calculations and catalyses
;
_journal_name_full Chem.Commun.
_journal_page_first 11822
_journal_paper_doi 10.1039/C4cc05461J
_journal_volume 50
_journal_year 2014
_chemical_formula_moiety 'C11 H12 N2 O2'
_chemical_formula_sum 'C11 H12 N2 O2'
_chemical_formula_weight 204.23
_chemical_name_systematic
; 
 3-mesityl-1,2,3-oxadiazol-3-ium-5-olate 
;
_space_group_IT_number 2
_symmetry_cell_setting triclinic
_symmetry_space_group_name_Hall '-P 1'
_symmetry_space_group_name_H-M 'P -1'
_atom_sites_solution_hydrogens geom
_atom_sites_solution_primary direct
_atom_sites_solution_secondary difmap
_audit_creation_method SHELXL-97
_cell_angle_alpha 118.77(1)
_cell_angle_beta 97.71(1)
_cell_angle_gamma 93.62(1)
_cell_formula_units_Z 2
_cell_length_a 7.423(1)
_cell_length_b 8.934(2)
_cell_length_c 9.001(2)
_cell_measurement_reflns_used 536
_cell_measurement_temperature 123(2)
_cell_measurement_theta_max 25
_cell_measurement_theta_min 2
_cell_volume 512.87(19)
_computing_cell_refinement EVALCCD
_computing_data_collection Collect
_computing_data_reduction EVALCCD
_computing_molecular_graphics 'SHELXTL-Plus (Sheldrick, 2008)'
_computing_publication_material 'SHELXL-97 (Sheldrick, 2008)'
_computing_structure_refinement 'SHELXL-97 (Sheldrick, 2008)'
_computing_structure_solution 'SHELXS-97 (Sheldrick, 2008)'
_diffrn_ambient_temperature 123(2)
_diffrn_measured_fraction_theta_full 0.994
_diffrn_measured_fraction_theta_max 0.994
_diffrn_measurement_device_type 'Bruker-Nonius KappaCCD'
_diffrn_measurement_method 'rotation in phi and omega, 2 deg.'
_diffrn_radiation_monochromator graphite
_diffrn_radiation_source 'fine-focus sealed tube'
_diffrn_radiation_type MoK\a
_diffrn_radiation_wavelength 0.71073
_diffrn_reflns_av_R_equivalents 0.0569
_diffrn_reflns_av_sigmaI/netI 0.0384
_diffrn_reflns_limit_h_max 9
_diffrn_reflns_limit_h_min -9
_diffrn_reflns_limit_k_max 11
_diffrn_reflns_limit_k_min -11
_diffrn_reflns_limit_l_max 11
_diffrn_reflns_limit_l_min -11
_diffrn_reflns_number 11031
_diffrn_reflns_theta_full 27.48
_diffrn_reflns_theta_max 27.48
_diffrn_reflns_theta_min 3.55
_exptl_absorpt_coefficient_mu 0.093
_exptl_absorpt_correction_T_max 0.9970
_exptl_absorpt_correction_T_min 0.6859
_exptl_absorpt_correction_type multi-scan
_exptl_absorpt_process_details 'SADABS (Sheldrick, 2008)'
_exptl_crystal_colour colourless
_exptl_crystal_density_diffrn 1.322
_exptl_crystal_density_meas ?
_exptl_crystal_density_method 'not measured'
_exptl_crystal_description blocks
_exptl_crystal_F_000 216
_exptl_crystal_size_max 0.24
_exptl_crystal_size_mid 0.18
_exptl_crystal_size_min 0.06
_refine_diff_density_max 0.375
_refine_diff_density_min -0.229
_refine_diff_density_rms 0.054
_refine_ls_extinction_method none
_refine_ls_goodness_of_fit_ref 1.075
_refine_ls_hydrogen_treatment constr
_refine_ls_matrix_type full
_refine_ls_number_parameters 139
_refine_ls_number_reflns 2343
_refine_ls_number_restraints 0
_refine_ls_restrained_S_all 1.075
_refine_ls_R_factor_all 0.0579
_refine_ls_R_factor_gt 0.0494
_refine_ls_shift/su_max 0.000
_refine_ls_shift/su_mean 0.000
_refine_ls_structure_factor_coef Fsqd
_refine_ls_weighting_details 'calc w=1/[\s^2^(Fo^2^)+(0.0732P)^2^+0.1820P] where P=(Fo^2^+2Fc^2^)/3'
_refine_ls_weighting_scheme calc
_refine_ls_wR_factor_gt 0.1303
_refine_ls_wR_factor_ref 0.1376
_reflns_number_gt 1983
_reflns_number_total 2343
_reflns_threshold_expression >2sigma(I)
_cod_data_source_file c4cc05461j2.cif
_cod_data_source_block schm51_compound_2b
_cod_depositor_comments
;
The following automatic conversions were performed:

'_exptl_crystal_density_meas' value 'none' was changed to '?' - the
value is perceived as not measured.

Automatic conversion script
Id: cif_fix_values 3008 2015-01-20 13:52:24Z robertas 
;
_cod_original_cell_volume 512.87(18)
_cod_database_code 7115705

loop_
_symmetry_equiv_pos_as_xyz
'x, y, z'
'-x, -y, -z'

loop_
_atom_site_label
_atom_site_type_symbol
_atom_site_fract_x
_atom_site_fract_y
_atom_site_fract_z
_atom_site_U_iso_or_equiv
_atom_site_adp_type
_atom_site_occupancy
_atom_site_symmetry_multiplicity
_atom_site_calc_flag
_atom_site_refinement_flags
O1 O 0.09931(13) -0.02430(12) 0.14908(13) 0.0249(3) Uani 1 1 d .
N2 N 0.07280(16) 0.14583(15) 0.23446(16) 0.0244(3) Uani 1 1 d .
N3 N 0.21619(15) 0.22844(15) 0.21963(14) 0.0205(3) Uani 1 1 d .
C4 C 0.33387(18) 0.12822(17) 0.13106(17) 0.0223(3) Uani 1 1 d .
H4 H 0.4436 0.1651 0.1068 0.027 Uiso 1 1 calc R
C5 C 0.26288(18) -0.04205(18) 0.08123(17) 0.0219(3) Uani 1 1 d .
O5 O 0.30877(14) -0.18438(13) 0.00302(13) 0.0273(3) Uani 1 1 d .
C6 C 0.23405(18) 0.41559(17) 0.30634(17) 0.0211(3) Uani 1 1 d .
C7 C 0.23630(19) 0.49744(18) 0.20754(18) 0.0236(3) Uani 1 1 d .
C8 C 0.25044(19) 0.67699(18) 0.29566(19) 0.0252(3) Uani 1 1 d .
H8 H 0.2531 0.7367 0.2324 0.030 Uiso 1 1 calc R
C9 C 0.26071(19) 0.77127(18) 0.47327(19) 0.0248(3) Uani 1 1 d .
C10 C 0.26085(18) 0.68288(18) 0.56561(18) 0.0231(3) Uani 1 1 d .
H10 H 0.2692 0.7469 0.6871 0.028 Uiso 1 1 calc R
C11 C 0.24920(17) 0.50461(18) 0.48598(17) 0.0214(3) Uani 1 1 d .
C12 C 0.2561(2) 0.41605(19) 0.59279(18) 0.0258(3) Uani 1 1 d .
H12A H 0.2986 0.5020 0.7148 0.039 Uiso 1 1 calc R
H12B H 0.3411 0.3310 0.5557 0.039 Uiso 1 1 calc R
H12C H 0.1331 0.3577 0.5772 0.039 Uiso 1 1 calc R
C13 C 0.2706(2) 0.96498(19) 0.5657(2) 0.0333(4) Uani 1 1 d .
H13A H 0.1592 0.9967 0.6139 0.050 Uiso 1 1 calc R
H13B H 0.2805 1.0068 0.4840 0.050 Uiso 1 1 calc R
H13C H 0.3785 1.0173 0.6591 0.050 Uiso 1 1 calc R
C14 C 0.2255(2) 0.4013(2) 0.01465(19) 0.0310(4) Uani 1 1 d .
H14A H 0.1966 0.4779 -0.0319 0.047 Uiso 1 1 calc R
H14B H 0.1291 0.3008 -0.0382 0.047 Uiso 1 1 calc R
H14C H 0.3439 0.3627 -0.0111 0.047 Uiso 1 1 calc R

loop_
_atom_site_aniso_label
_atom_site_aniso_U_11
_atom_site_aniso_U_22
_atom_site_aniso_U_33
_atom_site_aniso_U_23
_atom_site_aniso_U_13
_atom_site_aniso_U_12
O1 0.0235(5) 0.0206(5) 0.0284(5) 0.0103(4) 0.0077(4) -0.0007(4)
N2 0.0212(6) 0.0204(6) 0.0282(6) 0.0095(5) 0.0065(5) -0.0014(4)
N3 0.0177(5) 0.0218(6) 0.0210(6) 0.0104(5) 0.0028(4) -0.0009(4)
C4 0.0203(6) 0.0222(7) 0.0232(7) 0.0104(6) 0.0053(5) 0.0011(5)
C5 0.0208(6) 0.0247(7) 0.0200(6) 0.0114(6) 0.0035(5) 0.0009(5)
O5 0.0313(6) 0.0214(5) 0.0285(5) 0.0109(4) 0.0095(4) 0.0038(4)
C6 0.0179(6) 0.0191(7) 0.0234(7) 0.0087(5) 0.0032(5) 0.0001(5)
C7 0.0213(6) 0.0244(7) 0.0237(7) 0.0115(6) 0.0029(5) -0.0006(5)
C8 0.0238(7) 0.0249(7) 0.0288(7) 0.0159(6) 0.0025(5) -0.0005(5)
C9 0.0182(6) 0.0226(7) 0.0295(7) 0.0105(6) 0.0026(5) 0.0000(5)
C10 0.0184(6) 0.0236(7) 0.0223(7) 0.0077(6) 0.0034(5) 0.0009(5)
C11 0.0149(6) 0.0256(7) 0.0232(7) 0.0120(6) 0.0031(5) 0.0014(5)
C12 0.0261(7) 0.0271(7) 0.0240(7) 0.0132(6) 0.0030(6) 0.0007(6)
C13 0.0357(8) 0.0233(8) 0.0371(9) 0.0123(7) 0.0068(7) 0.0022(6)
C14 0.0409(9) 0.0272(8) 0.0237(7) 0.0133(6) 0.0033(6) -0.0029(6)

loop_
_atom_type_symbol
_atom_type_description
_atom_type_scat_dispersion_real
_atom_type_scat_dispersion_imag
_atom_type_scat_source
C C 0.0033 0.0016 'International Tables Vol C Tables 4.2.6.8 and 6.1.1.4'
H H 0.0000 0.0000 'International Tables Vol C Tables 4.2.6.8 and 6.1.1.4'
N N 0.0061 0.0033 'International Tables Vol C Tables 4.2.6.8 and 6.1.1.4'
O O 0.0106 0.0060 'International Tables Vol C Tables 4.2.6.8 and 6.1.1.4'

loop_
_geom_angle_atom_site_label_1
_geom_angle_atom_site_label_2
_geom_angle_atom_site_label_3
_geom_angle
N2 O1 C5 111.18(10)
N3 N2 O1 103.69(10)
N2 N3 C4 115.17(12)
N2 N3 C6 117.21(11)
C4 N3 C6 127.55(11)
N3 C4 C5 106.43(12)
N3 C4 H4 126.8
C5 C4 H4 126.8
O5 C5 C4 136.51(13)
O5 C5 O1 119.95(12)
C4 C5 O1 103.53(11)
C7 C6 C11 123.45(13)
C7 C6 N3 118.79(12)
C11 C6 N3 117.76(12)
C8 C7 C6 116.87(13)
C8 C7 C14 119.88(13)
C6 C7 C14 123.25(13)
C9 C8 C7 121.99(13)
C9 C8 H8 119.0
C7 C8 H8 119.0
C8 C9 C10 118.62(13)
C8 C9 C13 121.24(13)
C10 C9 C13 120.14(13)
C11 C10 C9 122.22(13)
C11 C10 H10 118.9
C9 C10 H10 118.9
C10 C11 C6 116.80(12)
C10 C11 C12 120.02(12)
C6 C11 C12 123.17(12)
C11 C12 H12A 109.5
C11 C12 H12B 109.5
H12A C12 H12B 109.5
C11 C12 H12C 109.5
H12A C12 H12C 109.5
H12B C12 H12C 109.5
C9 C13 H13A 109.5
C9 C13 H13B 109.5
H13A C13 H13B 109.5
C9 C13 H13C 109.5
H13A C13 H13C 109.5
H13B C13 H13C 109.5
C7 C14 H14A 109.5
C7 C14 H14B 109.5
H14A C14 H14B 109.5
C7 C14 H14C 109.5
H14A C14 H14C 109.5
H14B C14 H14C 109.5

loop_
_geom_bond_atom_site_label_1
_geom_bond_atom_site_label_2
_geom_bond_distance
O1 N2 1.3761(15)
O1 C5 1.4151(17)
N2 N3 1.3150(16)
N3 C4 1.3412(17)
N3 C6 1.4527(17)
C4 C5 1.4041(19)
C4 H4 0.9500
C5 O5 1.2190(17)
C6 C7 1.3980(19)
C6 C11 1.4006(19)
C7 C8 1.395(2)
C7 C14 1.509(2)
C8 C9 1.391(2)
C8 H8 0.9500
C9 C10 1.395(2)
C9 C13 1.508(2)
C10 C11 1.3874(19)
C10 H10 0.9500
C11 C12 1.5090(19)
C12 H12A 0.9800
C12 H12B 0.9800
C12 H12C 0.9800
C13 H13A 0.9800
C13 H13B 0.9800
C13 H13C 0.9800
C14 H14A 0.9800
C14 H14B 0.9800
C14 H14C 0.9800

loop_
_geom_hbond_atom_site_label_D
_geom_hbond_atom_site_label_H
_geom_hbond_atom_site_label_A
_geom_hbond_distance_DH
_geom_hbond_distance_HA
_geom_hbond_distance_DA
_geom_hbond_angle_DHA
_geom_hbond_site_symmetry_A
C4 H4 O5 0.95 2.24 3.1652(17) 165.8 2_655
C8 H8 O5 0.95 2.55 3.4696(19) 161.8 1_565
C10 H10 O5 0.95 2.57 3.480(2) 159.8 1_566
C14 H14B O1 0.98 2.57 3.546(2) 172.0 2

loop_
_geom_torsion_atom_site_label_1
_geom_torsion_atom_site_label_2
_geom_torsion_atom_site_label_3
_geom_torsion_atom_site_label_4
_geom_torsion
C5 O1 N2 N3 -0.34(14)
O1 N2 N3 C4 0.55(15)
O1 N2 N3 C6 -176.65(10)
N2 N3 C4 C5 -0.54(16)
C6 N3 C4 C5 176.32(12)
N3 C4 C5 O5 -178.66(16)
N3 C4 C5 O1 0.28(14)
N2 O1 C5 O5 179.20(12)
N2 O1 C5 C4 0.04(14)
N2 N3 C6 C7 -119.78(14)
C4 N3 C6 C7 63.41(18)
N2 N3 C6 C11 60.57(16)
C4 N3 C6 C11 -116.24(15)
C11 C6 C7 C8 -1.5(2)
N3 C6 C7 C8 178.91(11)
C11 C6 C7 C14 178.15(13)
N3 C6 C7 C14 -1.5(2)
C6 C7 C8 C9 -0.4(2)
C14 C7 C8 C9 179.98(13)
C7 C8 C9 C10 1.4(2)
C7 C8 C9 C13 -178.26(13)
C8 C9 C10 C11 -0.7(2)
C13 C9 C10 C11 179.01(13)
C9 C10 C11 C6 -1.0(2)
C9 C10 C11 C12 178.01(12)
C7 C6 C11 C10 2.1(2)
N3 C6 C11 C10 -178.22(11)
C7 C6 C11 C12 -176.87(13)
N3 C6 C11 C12 2.77(19)
